data_1533206
loop_
_publ_author_name
'Gateshki, M.'
'Igartua, J.M.'

_publ_section_title
;
 Second-order structural phase transition in Sr2 Cu W O6 double-perovskite
 oxide
;
_journal_name_full 'Journal of Physics: Condensed Matter'
_journal_page_first 6749
_journal_page_last 6757
_journal_volume 15
_journal_year 2003
_chemical_formula_sum 'Cu O6 Sr2 W'
_chemical_name_systematic 'Sr2 (Cu W O6)'
_space_group_IT_number 87
_symmetry_space_group_name_Hall '-I 4'
_symmetry_space_group_name_H-M 'I 4/m'
_cell_angle_alpha 90
_cell_angle_beta 90
_cell_angle_gamma 90
_cell_formula_units_Z 2
_cell_length_a 5.4169
_cell_length_b 5.4169
_cell_length_c 8.3976
_cell_volume 246.409
_citation_journal_id_ASTM JCOMEL
_cod_data_source_file Gateshki_JCOMEL_2003_1555.cif
_cod_data_source_block Cu1O6Sr2W1
_cod_original_cell_volume 246.4092
_cod_original_formula_sum 'Cu1 O6 Sr2 W1'
_cod_database_code 1533206

loop_
_symmetry_equiv_pos_as_xyz
x,y,z
-y,x,z
-x,-y,z
y,-x,z
-x,-y,-z
y,-x,-z
x,y,-z
-y,x,-z
x+1/2,y+1/2,z+1/2
-y+1/2,x+1/2,z+1/2
-x+1/2,-y+1/2,z+1/2
y+1/2,-x+1/2,z+1/2
-x+1/2,-y+1/2,-z+1/2
y+1/2,-x+1/2,-z+1/2
x+1/2,y+1/2,-z+1/2
-y+1/2,x+1/2,-z+1/2

loop_
_atom_site_label
_atom_site_type_symbol
_atom_site_fract_x
_atom_site_fract_y
_atom_site_fract_z
_atom_site_occupancy
_atom_site_U_iso_or_equiv
O1 O-2 0 0 0.2261 1 0.0
Sr1 Sr+2 0 0.5 0.25 1 0.0
O2 O-2 0.207 0.2872 0 1 0.0
Cu1 Cu+2 0 0 0.5 1 0.0
W1 W+6 0 0 0 1 0.0
